data_4350761
loop_
_publ_author_name
'Liu, Sui-Jun'
'Zeng, Yong-Fei'
'Xue, Li'
'Han, Song-De'
'Jia, Ji-Min'
'Hu, Tong-Liang'
'Bu, Xian-He'

_publ_section_title
;
 Tuning the magnetic behaviors in [FeIII12LnIII4] clusters with aromatic
 carboxylate ligands
;
_journal_issue 2
_journal_name_full 'Inorg. Chem. Front.'
_journal_page_first 200
_journal_paper_doi 10.1039/C3QI00083D
_journal_volume 1
_journal_year 2014
_chemical_formula_sum 'C120 H76 Dy4 Fe12 O62 S24'
_chemical_formula_weight 4599.45
_space_group_IT_number 15
_space_group_name_Hall '-C 2yc'
_space_group_name_H-M_alt 'C 1 2/c 1'
_symmetry_cell_setting monoclinic
_symmetry_space_group_name_H-M 'C 1 2/c 1'
_atom_sites_solution_hydrogens geom
_atom_sites_solution_primary direct
_atom_sites_solution_secondary difmap
_audit_creation_method SHELXL-97
_cell_angle_alpha 90.00
_cell_angle_beta 96.10(3)
_cell_angle_gamma 90.00
_cell_formula_units_Z 4
_cell_length_a 29.630(6)
_cell_length_b 27.930(6)
_cell_length_c 19.955(4)
_cell_measurement_temperature 293(2)
_cell_volume 16421(6)
_computing_cell_refinement CrystalClear
_computing_data_collection 'CrystalClear (Rigaku/MSC Inc., 2005)'
_computing_data_reduction CrystalClear
_computing_molecular_graphics 'Ortep-3 for Windows (Farrugia, 1997)'
_computing_publication_material 'publCIF (Westrip, 2010)'
_computing_structure_refinement 'SHELXL-97 (Sheldrick, 1997)'
_computing_structure_solution 'SHELXS-97 (Sheldrick, 1990)'
_diffrn_ambient_temperature 293(2)
_diffrn_detector_area_resol_mean 0
_diffrn_measured_fraction_theta_full 0.998
_diffrn_measured_fraction_theta_max 0.998
_diffrn_measurement_device_type 'Bruker P4'
_diffrn_measurement_method '\w scans'
_diffrn_radiation_monochromator graphite
_diffrn_radiation_source 'fine-focus sealed tube'
_diffrn_radiation_type MoK\a
_diffrn_radiation_wavelength 0.71073
_diffrn_reflns_av_R_equivalents 0.1438
_diffrn_reflns_av_sigmaI/netI 0.1134
_diffrn_reflns_limit_h_max 35
_diffrn_reflns_limit_h_min -35
_diffrn_reflns_limit_k_max 33
_diffrn_reflns_limit_k_min -33
_diffrn_reflns_limit_l_max 23
_diffrn_reflns_limit_l_min -23
_diffrn_reflns_number 67563
_diffrn_reflns_theta_full 25.02
_diffrn_reflns_theta_max 25.02
_diffrn_reflns_theta_min 3.01
_diffrn_standards_decay_% 0
_diffrn_standards_interval_count 0
_diffrn_standards_interval_time 0
_diffrn_standards_number 0
_exptl_absorpt_coefficient_mu 3.208
_exptl_absorpt_correction_type multi-scan
_exptl_absorpt_process_details CrystalClear
_exptl_crystal_colour brown
_exptl_crystal_density_diffrn 1.860
_exptl_crystal_density_method 'not measured'
_exptl_crystal_description strip
_exptl_crystal_F_000 9008
_exptl_crystal_size_max 0.14
_exptl_crystal_size_mid 0.12
_exptl_crystal_size_min 0.10
_refine_diff_density_max 1.485
_refine_diff_density_min -1.722
_refine_diff_density_rms 0.178
_refine_ls_extinction_method none
_refine_ls_goodness_of_fit_ref 1.138
_refine_ls_hydrogen_treatment constr
_refine_ls_matrix_type full
_refine_ls_number_parameters 980
_refine_ls_number_reflns 14478
_refine_ls_number_restraints 2
_refine_ls_restrained_S_all 1.138
_refine_ls_R_factor_all 0.1562
_refine_ls_R_factor_gt 0.1024
_refine_ls_shift/su_max 0.001
_refine_ls_shift/su_mean 0.000
_refine_ls_structure_factor_coef Fsqd
_refine_ls_weighting_details 'calc w=1/[\s^2^(Fo^2^)+(0.0661P)^2^+436.9585P] where P=(Fo^2^+2Fc^2^)/3'
_refine_ls_weighting_scheme calc
_refine_ls_wR_factor_gt 0.1924
_refine_ls_wR_factor_ref 0.2149
_reflns_number_gt 9857
_reflns_number_total 14478
_reflns_threshold_expression >2sigma(I)
_cod_data_source_file c3qi00083d.txt
_cod_data_source_block 4
_cod_depositor_comments
;
The following automatic conversions were performed:

data item '_exptl_absorpt_correction_type' value 'Multi-scan' was
changed to 'multi-scan' in accordance with the
/home/saulius/struct/COD-crude-data/automatic-downloads/DataCite-retrospective/RSC/depositions/lib/dictionaries/cif_core.dic
dictionary named 'cif_core.dic' version 2.4.2 last updated on
2011-04-26.

data item '_symmetry_cell_setting' value 'Monoclinic' was changed to
'monoclinic' in accordance with the
/home/saulius/struct/COD-crude-data/automatic-downloads/DataCite-retrospective/RSC/depositions/lib/dictionaries/cif_core.dic
dictionary named 'cif_core.dic' version 2.4.2 last updated on
2011-04-26.

Automatic conversion script
Id: cif_fix_values 6909 2019-04-08 15:41:33Z antanas 
;
_cod_original_sg_symbol_H-M C2/c
_cod_database_code 4350761

loop_
_symmetry_equiv_pos_as_xyz
'x, y, z'
'-x, y, -z+1/2'
'x+1/2, y+1/2, z'
'-x+1/2, y+1/2, -z+1/2'
'-x, -y, -z'
'x, -y, z-1/2'
'-x+1/2, -y+1/2, -z'
'x+1/2, -y+1/2, z-1/2'

loop_
_atom_site_label
_atom_site_type_symbol
_atom_site_fract_x
_atom_site_fract_y
_atom_site_fract_z
_atom_site_U_iso_or_equiv
_atom_site_adp_type
_atom_site_occupancy
_atom_site_symmetry_multiplicity
_atom_site_calc_flag
_atom_site_refinement_flags
C1 C 0.1569(5) 0.6091(5) 0.1692(8) 0.044(4) Uani 1 1 d .
C2 C 0.1476(6) 0.5810(6) 0.1071(8) 0.052(4) Uani 1 1 d .
C3 C 0.1393(6) 0.5309(6) 0.1051(10) 0.064(5) Uani 1 1 d .
H3 H 0.1387 0.5124 0.1438 0.076 Uiso 1 1 calc R
C4 C 0.1321(5) 0.5118(6) 0.0406(8) 0.050(4) Uani 1 1 d .
H4 H 0.1269 0.4798 0.0297 0.060 Uiso 1 1 calc R
C5 C 0.1463(6) 0.6003(7) 0.0449(9) 0.071(6) Uani 1 1 d .
H5 H 0.1513 0.6324 0.0359 0.085 Uiso 1 1 calc R
C6 C 0.1013(5) 0.5848(5) 0.4044(9) 0.043(4) Uani 1 1 d .
C7 C 0.0517(6) 0.5733(6) 0.4063(9) 0.056(5) Uani 1 1 d .
C8 C 0.0203(8) 0.5733(9) 0.3472(12) 0.104(8) Uani 1 1 d .
H8 H 0.0288 0.5790 0.3044 0.125 Uiso 1 1 calc R
C9 C -0.0275(5) 0.5633(7) 0.3602(7) 0.058(5) Uani 1 1 d .
H9 H -0.0531 0.5619 0.3291 0.069 Uiso 1 1 calc R
C10 C 0.0307(7) 0.5643(8) 0.4617(11) 0.087(7) Uani 1 1 d .
H10 H 0.0451 0.5631 0.5055 0.104 Uiso 1 1 calc R
C11 C 0.1048(5) 0.6881(5) 0.4779(7) 0.037(3) Uani 1 1 d .
C12 C 0.0613(5) 0.6862(6) 0.5037(9) 0.047(4) Uani 1 1 d .
C13 C 0.0196(6) 0.6954(8) 0.4678(11) 0.083(7) Uani 1 1 d .
H13 H 0.0169 0.7032 0.4223 0.100 Uiso 1 1 calc R
C14 C -0.0208(5) 0.6921(6) 0.5063(9) 0.059(5) Uani 1 1 d .
H14 H -0.0510 0.6985 0.4911 0.071 Uiso 1 1 calc R
C15 C 0.0544(6) 0.6726(7) 0.5666(10) 0.070(6) Uani 1 1 d .
H15 H 0.0774 0.6629 0.5991 0.084 Uiso 1 1 calc R
C16 C 0.1560(6) 0.6120(6) 0.6641(9) 0.054(4) Uani 1 1 d .
C17 C 0.1220(6) 0.5909(6) 0.7059(9) 0.061(5) Uani 1 1 d .
C18 C 0.0826(7) 0.5647(8) 0.6794(10) 0.086(7) Uani 1 1 d .
H18 H 0.0751 0.5594 0.6335 0.104 Uiso 1 1 calc R
C19 C 0.0554(7) 0.5469(9) 0.7312(10) 0.099(9) Uani 1 1 d .
H19 H 0.0290 0.5288 0.7245 0.119 Uiso 1 1 calc R
C20 C 0.1231(9) 0.5952(9) 0.7739(12) 0.108(8) Uani 1 1 d .
H20 H 0.1446 0.6126 0.8012 0.129 Uiso 1 1 calc R
C21 C 0.2287(6) 0.7499(6) 0.8274(8) 0.051(4) Uani 1 1 d .
C22 C 0.2033(6) 0.7500(7) 0.8857(9) 0.063(5) Uiso 1 1 d .
C23 C 0.2074(13) 0.7857(14) 0.9338(19) 0.179(14) Uiso 1 1 d .
H23 H 0.2274 0.8111 0.9314 0.215 Uiso 1 1 calc R
C24 C 0.1776(10) 0.7813(10) 0.9902(15) 0.126(10) Uiso 1 1 d .
H24 H 0.1757 0.8015 1.0269 0.151 Uiso 1 1 calc R
C25 C 0.1724(7) 0.7184(8) 0.9002(11) 0.088(7) Uiso 1 1 d .
H25 H 0.1651 0.6919 0.8729 0.106 Uiso 1 1 calc R
C26 C 0.3414(6) 0.7043(6) 0.8082(8) 0.045(4) Uani 1 1 d .
C27 C 0.3793(6) 0.6817(6) 0.8513(8) 0.049(4) Uani 1 1 d .
C28 C 0.4158(6) 0.7062(7) 0.8869(9) 0.072(6) Uani 1 1 d .
H28 H 0.4187 0.7394 0.8864 0.087 Uiso 1 1 calc R
C29 C 0.4474(6) 0.6764(6) 0.9229(9) 0.064(6) Uani 1 1 d .
H29 H 0.4741 0.6862 0.9479 0.076 Uiso 1 1 calc R
C30 C 0.3827(7) 0.6344(7) 0.8604(11) 0.088(7) Uani 1 1 d .
H30 H 0.3621 0.6123 0.8399 0.105 Uiso 1 1 calc R
C31 C 0.3591(5) 0.6844(6) 0.6534(7) 0.037(4) Uani 1 1 d .
C32 C 0.3925(6) 0.6445(6) 0.6664(8) 0.051(4) Uani 1 1 d .
C33 C 0.4383(7) 0.6491(9) 0.6659(10) 0.090(7) Uani 1 1 d .
H33 H 0.4515 0.6785 0.6581 0.108 Uiso 1 1 calc R
C34 C 0.4647(6) 0.6077(8) 0.6774(12) 0.098(8) Uani 1 1 d D
H34 H 0.4959 0.6046 0.6771 0.118 Uiso 1 1 calc R
C35 C 0.3809(7) 0.5998(6) 0.6794(13) 0.105(9) Uani 1 1 d D
H35 H 0.3514 0.5889 0.6814 0.126 Uiso 1 1 calc R
C36 C 0.3817(5) 0.6875(6) 0.4753(7) 0.036(4) Uani 1 1 d .
C37 C 0.4244(5) 0.6614(6) 0.4613(8) 0.046(4) Uani 1 1 d .
C38 C 0.4543(7) 0.6805(7) 0.4195(10) 0.074(6) Uani 1 1 d .
H38 H 0.4502 0.7109 0.4006 0.088 Uiso 1 1 calc R
C39 C 0.4953(4) 0.6482(4) 0.4060(6) 0.016(3) Uani 1 1 d .
H39 H 0.5190 0.6534 0.3798 0.019 Uiso 1 1 calc R
C40 C 0.4371(6) 0.6183(7) 0.4840(10) 0.066(5) Uani 1 1 d .
H40 H 0.4219 0.6001 0.5134 0.079 Uiso 1 1 calc R
C41 C 0.2973(5) 0.5976(5) 0.4525(8) 0.037(4) Uani 1 1 d .
C42 C 0.3274(6) 0.5574(6) 0.4680(8) 0.050(4) Uani 1 1 d .
C43 C 0.3374(7) 0.5377(7) 0.5309(11) 0.084(7) Uani 1 1 d .
H43 H 0.3253 0.5495 0.5687 0.101 Uiso 1 1 calc R
C44 C 0.3705(5) 0.4939(5) 0.5343(7) 0.040(4) Uani 1 1 d .
H44 H 0.3809 0.4750 0.5711 0.048 Uiso 1 1 calc R
C45 C 0.3515(8) 0.5343(8) 0.4222(11) 0.095(8) Uani 1 1 d .
H45 H 0.3515 0.5417 0.3767 0.113 Uiso 1 1 calc R
C46 C 0.3313(5) 0.7288(7) 0.3169(7) 0.043(4) Uani 1 1 d .
C47 C 0.3711(5) 0.7342(7) 0.2788(8) 0.055(5) Uani 1 1 d .
C48 C 0.3925(8) 0.6969(8) 0.2480(12) 0.095(8) Uani 1 1 d .
H48 H 0.3823 0.6654 0.2486 0.114 Uiso 1 1 calc R
C49 C 0.4347(5) 0.7115(6) 0.2128(9) 0.059(6) Uani 1 1 d .
H49 H 0.4538 0.6928 0.1895 0.071 Uiso 1 1 calc R
C50 C 0.3928(7) 0.7775(8) 0.2731(11) 0.085(7) Uani 1 1 d .
H50 H 0.3850 0.8067 0.2909 0.102 Uiso 1 1 calc R
C51 C 0.2138(5) 0.5291(5) 0.3981(8) 0.037(4) Uani 1 1 d .
C52 C 0.2313(6) 0.4785(6) 0.3965(8) 0.051(4) Uani 1 1 d .
C53 C 0.2310(8) 0.4487(7) 0.3400(10) 0.092(7) Uani 1 1 d .
H53 H 0.2195 0.4587 0.2971 0.111 Uiso 1 1 calc R
C54 C 0.2503(6) 0.4003(5) 0.3532(7) 0.053(5) Uani 1 1 d .
H54 H 0.2532 0.3758 0.3225 0.063 Uiso 1 1 calc R
C55 C 0.2478(8) 0.4542(7) 0.4529(10) 0.085(7) Uani 1 1 d .
H55 H 0.2489 0.4669 0.4961 0.102 Uiso 1 1 calc R
C56 C 0.2578(6) 0.5671(6) 0.6553(9) 0.051(4) Uani 1 1 d .
C57 C 0.2723(6) 0.5187(6) 0.6755(8) 0.050(4) Uani 1 1 d .
C58 C 0.3056(8) 0.5060(9) 0.7285(11) 0.101(8) Uani 1 1 d .
H58 H 0.3205 0.5284 0.7574 0.121 Uiso 1 1 calc R
C59 C 0.3153(5) 0.4512(4) 0.7345(6) 0.031(3) Uani 1 1 d .
H59 H 0.3347 0.4351 0.7665 0.037 Uiso 1 1 calc R
C60 C 0.2578(7) 0.4784(6) 0.6413(9) 0.067(5) Uani 1 1 d .
H60 H 0.2357 0.4781 0.6046 0.080 Uiso 1 1 calc R
Dy1 Dy 0.19550(2) 0.61520(2) 0.51329(3) 0.03230(19) Uani 1 1 d .
Dy2 Dy 0.25030(2) 0.68576(3) 0.68821(3) 0.0356(2) Uani 1 1 d .
Fe1 Fe 0.29175(6) 0.68659(7) 0.53370(9) 0.0287(5) Uani 1 1 d .
Fe2 Fe 0.17253(8) 0.60988(7) 0.32179(10) 0.0389(5) Uani 1 1 d .
Fe3 Fe 0.16674(7) 0.71570(7) 0.37705(10) 0.0321(5) Uani 1 1 d .
Fe4 Fe 0.25661(7) 0.67501(7) 0.36639(10) 0.0330(5) Uani 1 1 d .
Fe5 Fe 0.18638(6) 0.73458(7) 0.54823(9) 0.0295(5) Uani 1 1 d .
Fe6 Fe 0.30317(8) 0.79995(8) 0.76695(10) 0.0406(6) Uani 1 1 d .
O1 O 0.1974(3) 0.6508(3) 0.3987(4) 0.030(2) Uani 1 1 d .
O2 O 0.2316(3) 0.6838(3) 0.5675(4) 0.028(2) Uani 1 1 d .
O3 O 0.2812(3) 0.7694(3) 0.6802(4) 0.031(2) Uani 1 1 d .
O4 O 0.2789(3) 0.7076(3) 0.4419(4) 0.029(2) Uani 1 1 d .
O5 O 0.1885(3) 0.7479(3) 0.4543(4) 0.029(2) Uani 1 1 d .
O6 O 0.2293(3) 0.6394(3) 0.2809(4) 0.037(2) Uani 1 1 d .
O7 O 0.1457(3) 0.6774(3) 0.2903(4) 0.036(2) Uani 1 1 d .
O8 O 0.1546(4) 0.5885(4) 0.2255(5) 0.051(3) Uani 1 1 d .
O9 O 0.1704(4) 0.6523(4) 0.1626(5) 0.049(3) Uani 1 1 d .
O10 O 0.1249(3) 0.5884(4) 0.4599(5) 0.046(3) Uani 1 1 d .
O11 O 0.1147(4) 0.5907(4) 0.3473(5) 0.055(3) Uani 1 1 d .
O12 O 0.1412(3) 0.6799(3) 0.5180(5) 0.039(2) Uani 1 1 d .
O13 O 0.1068(3) 0.6963(3) 0.4158(5) 0.039(2) Uani 1 1 d .
O14 O 0.1856(4) 0.6382(4) 0.6944(6) 0.063(3) Uani 1 1 d .
O15 O 0.1517(4) 0.6037(4) 0.6033(6) 0.064(3) Uani 1 1 d .
O16 O 0.2528(4) 0.7879(4) 0.8210(5) 0.058(3) Uani 1 1 d .
O17 O 0.2253(4) 0.7163(4) 0.7883(5) 0.049(3) Uani 1 1 d .
O18 O 0.3419(4) 0.7505(4) 0.8096(5) 0.057(3) Uani 1 1 d .
O19 O 0.3125(3) 0.6809(4) 0.7729(5) 0.044(3) Uani 1 1 d .
O20 O 0.3177(3) 0.6733(3) 0.6332(4) 0.033(2) Uani 1 1 d .
O21 O 0.3730(3) 0.7266(3) 0.6616(5) 0.039(2) Uani 1 1 d .
O22 O 0.3574(3) 0.6655(3) 0.5146(5) 0.037(2) Uani 1 1 d .
O23 O 0.3734(3) 0.7275(4) 0.4483(5) 0.038(2) Uani 1 1 d .
O24 O 0.2770(3) 0.6170(3) 0.5009(4) 0.037(2) Uani 1 1 d .
O25 O 0.2909(3) 0.6125(3) 0.3931(5) 0.038(2) Uani 1 1 d .
O26 O 0.3118(4) 0.6887(4) 0.3145(5) 0.046(3) Uani 1 1 d .
O27 O 0.3170(3) 0.7658(3) 0.3460(4) 0.034(2) Uani 1 1 d .
O28 O 0.2120(4) 0.5472(3) 0.4544(5) 0.049(3) Uani 1 1 d .
O29 O 0.2021(4) 0.5488(4) 0.3410(5) 0.052(3) Uani 1 1 d .
O30 O 0.2704(4) 0.6025(4) 0.6929(6) 0.063(3) Uani 1 1 d .
O31 O 0.2346(4) 0.5711(4) 0.5994(6) 0.065(3) Uani 1 1 d .
S1 S 0.1343(3) 0.5573(4) -0.0143(3) 0.137(3) Uani 1 1 d .
S2 S -0.0244(3) 0.5556(4) 0.4406(6) 0.188(5) Uani 1 1 d .
S3 S -0.0002(3) 0.6753(4) 0.5793(5) 0.156(4) Uani 1 1 d .
S4 S 0.0802(5) 0.5649(6) 0.8012(6) 0.244(7) Uani 1 1 d .
S5 S 0.1475(4) 0.7283(4) 0.9689(5) 0.194(5) Uani 1 1 d .
S6 S 0.4286(3) 0.6195(3) 0.9133(5) 0.145(4) Uani 1 1 d .
S7 S 0.4282(4) 0.5660(3) 0.6918(6) 0.188(5) Uani 1 1 d D
S8 S 0.4836(3) 0.6019(5) 0.4527(6) 0.203(6) Uani 1 1 d .
S9 S 0.3809(4) 0.4905(4) 0.4643(10) 0.266(9) Uani 1 1 d .
S10 S 0.4363(3) 0.7666(6) 0.2271(6) 0.233(7) Uani 1 1 d .
S11 S 0.2656(3) 0.4000(3) 0.4370(5) 0.147(3) Uani 1 1 d .
S12 S 0.2841(4) 0.4300(3) 0.6727(6) 0.172(4) Uani 1 1 d .

loop_
_atom_site_aniso_label
_atom_site_aniso_U_11
_atom_site_aniso_U_22
_atom_site_aniso_U_33
_atom_site_aniso_U_23
_atom_site_aniso_U_13
_atom_site_aniso_U_12
C1 0.059(11) 0.025(9) 0.045(10) -0.010(8) -0.009(8) 0.003(7)
C2 0.053(11) 0.052(11) 0.048(11) -0.007(9) 0.001(8) 0.004(9)
C3 0.058(12) 0.051(11) 0.079(14) -0.009(10) -0.005(10) 0.022(9)
C4 0.042(10) 0.045(10) 0.060(11) -0.034(9) -0.013(8) 0.006(8)
C5 0.075(14) 0.082(14) 0.054(12) -0.014(11) 0.006(10) -0.004(11)
C6 0.037(9) 0.025(8) 0.066(12) 0.001(8) 0.001(9) -0.002(7)
C7 0.043(10) 0.057(11) 0.065(12) 0.001(9) -0.009(9) -0.032(9)
C8 0.093(18) 0.14(2) 0.081(16) -0.004(15) -0.004(14) -0.014(16)
C9 0.011(8) 0.128(16) 0.029(8) 0.008(9) -0.019(6) -0.041(9)
C10 0.062(14) 0.119(19) 0.080(15) 0.023(13) 0.004(11) -0.043(13)
C11 0.039(9) 0.032(8) 0.041(9) 0.001(7) 0.013(7) 0.001(7)
C12 0.032(9) 0.047(10) 0.063(11) 0.004(9) 0.009(8) -0.005(8)
C13 0.045(12) 0.128(19) 0.076(14) 0.026(13) 0.010(10) -0.016(12)
C14 0.013(8) 0.088(13) 0.075(12) 0.045(11) -0.002(8) 0.003(8)
C15 0.037(10) 0.108(16) 0.071(13) 0.025(12) 0.025(9) 0.018(10)
C16 0.063(12) 0.057(11) 0.043(11) 0.002(9) 0.012(9) 0.000(10)
C17 0.072(13) 0.061(12) 0.053(11) 0.002(9) 0.018(10) -0.028(10)
C18 0.094(17) 0.110(18) 0.054(12) -0.014(12) 0.004(11) -0.035(14)
C19 0.073(15) 0.17(2) 0.058(13) 0.001(14) 0.028(11) -0.092(16)
C20 0.12(2) 0.13(2) 0.078(17) -0.004(15) 0.019(15) -0.038(17)
C21 0.068(12) 0.053(11) 0.031(9) 0.002(9) 0.005(8) -0.003(9)
C26 0.053(11) 0.042(10) 0.039(9) 0.010(8) 0.005(8) -0.003(8)
C27 0.058(11) 0.048(10) 0.040(9) 0.011(8) -0.002(8) -0.003(9)
C28 0.068(14) 0.073(14) 0.071(13) 0.004(11) -0.014(11) -0.017(11)
C29 0.042(10) 0.048(10) 0.093(14) 0.037(10) -0.031(9) -0.009(8)
C30 0.085(16) 0.067(14) 0.103(17) 0.019(13) -0.025(13) -0.019(12)
C31 0.025(8) 0.060(11) 0.026(8) -0.006(7) 0.002(6) -0.010(8)
C32 0.044(11) 0.061(12) 0.047(10) -0.004(9) -0.011(8) 0.006(9)
C33 0.047(13) 0.13(2) 0.085(16) -0.006(14) -0.013(11) 0.019(13)
C34 0.044(13) 0.14(2) 0.108(19) 0.007(17) -0.020(12) 0.032(15)
C35 0.093(17) 0.036(11) 0.17(3) 0.006(14) -0.039(17) 0.005(11)
C36 0.029(8) 0.060(11) 0.021(7) -0.012(8) 0.004(6) -0.008(8)
C37 0.045(10) 0.054(11) 0.040(9) -0.005(8) 0.012(8) 0.012(8)
C38 0.072(14) 0.077(14) 0.072(13) 0.029(11) 0.007(11) -0.007(11)
C39 0.002(6) 0.021(6) 0.031(7) 0.015(5) 0.030(5) 0.019(5)
C40 0.051(12) 0.069(13) 0.078(13) 0.006(11) 0.005(10) 0.014(10)
C41 0.034(9) 0.027(8) 0.051(10) -0.014(8) 0.001(7) -0.005(7)
C42 0.055(11) 0.042(10) 0.052(10) 0.010(8) 0.000(8) -0.001(8)
C43 0.089(16) 0.080(15) 0.086(16) 0.018(12) 0.026(12) 0.034(12)
C44 0.053(10) 0.040(9) 0.027(8) 0.032(7) 0.012(7) 0.037(8)
C45 0.117(19) 0.089(16) 0.078(15) -0.017(13) 0.012(14) 0.054(15)
C46 0.029(9) 0.068(12) 0.031(8) 0.002(8) -0.001(7) 0.002(8)
C47 0.037(10) 0.085(14) 0.044(10) -0.004(9) 0.005(8) -0.001(10)
C48 0.100(18) 0.071(14) 0.12(2) -0.028(14) 0.047(15) 0.008(13)
C49 0.046(10) 0.048(10) 0.097(14) -0.045(10) 0.071(10) -0.002(8)
C50 0.069(14) 0.097(16) 0.098(16) -0.028(13) 0.059(12) -0.023(12)
C51 0.033(9) 0.033(9) 0.046(10) -0.012(8) 0.002(7) -0.013(7)
C52 0.060(11) 0.039(9) 0.052(10) 0.010(8) 0.001(9) -0.018(8)
C53 0.15(2) 0.076(15) 0.052(12) -0.013(11) -0.002(13) 0.012(15)
C54 0.118(15) 0.019(7) 0.018(7) -0.021(6) -0.011(8) 0.041(8)
C55 0.14(2) 0.064(13) 0.056(12) -0.003(11) 0.019(13) 0.029(13)
C56 0.052(11) 0.057(12) 0.046(11) 0.016(9) 0.012(9) 0.002(9)
C57 0.060(11) 0.042(10) 0.046(10) 0.011(8) 0.001(8) -0.004(8)
C58 0.098(18) 0.11(2) 0.085(17) -0.008(15) -0.027(14) 0.002(15)
C59 0.052(9) 0.016(7) 0.017(7) 0.015(6) -0.029(6) 0.010(6)
C60 0.099(16) 0.044(11) 0.059(12) -0.001(9) 0.012(11) -0.020(10)
Dy1 0.0361(4) 0.0306(4) 0.0303(4) -0.0008(3) 0.0040(3) -0.0042(3)
Dy2 0.0385(4) 0.0403(4) 0.0282(4) 0.0016(3) 0.0044(3) -0.0034(3)
Fe1 0.0297(11) 0.0285(11) 0.0280(10) -0.0002(9) 0.0034(8) 0.0000(9)
Fe2 0.0541(14) 0.0343(12) 0.0270(11) -0.0019(9) -0.0018(10) -0.0044(10)
Fe3 0.0339(12) 0.0337(11) 0.0286(11) -0.0029(9) 0.0029(9) -0.0027(9)
Fe4 0.0389(12) 0.0322(11) 0.0282(11) -0.0056(9) 0.0051(9) -0.0021(9)
Fe5 0.0292(11) 0.0329(11) 0.0271(10) -0.0007(9) 0.0058(8) -0.0022(9)
Fe6 0.0553(15) 0.0388(12) 0.0277(11) -0.0051(10) 0.0043(10) -0.0105(11)
O1 0.044(6) 0.021(5) 0.028(5) -0.011(4) 0.010(4) -0.005(4)
O2 0.017(5) 0.039(5) 0.029(5) 0.000(4) 0.004(4) -0.004(4)
O3 0.032(5) 0.040(6) 0.022(5) -0.003(4) 0.004(4) 0.002(4)
O4 0.030(5) 0.032(5) 0.023(5) 0.000(4) -0.004(4) 0.005(4)
O5 0.021(5) 0.040(6) 0.025(5) -0.003(4) 0.000(4) -0.003(4)
O6 0.054(7) 0.033(5) 0.024(5) -0.006(4) -0.001(4) -0.005(5)
O7 0.039(6) 0.037(6) 0.030(5) 0.001(4) -0.004(4) -0.003(5)
O8 0.074(8) 0.036(6) 0.042(6) -0.001(5) -0.001(6) -0.014(6)
O9 0.078(8) 0.041(7) 0.026(5) -0.008(5) -0.002(5) -0.003(6)
O10 0.043(7) 0.042(6) 0.051(7) 0.003(5) -0.002(5) -0.009(5)
O11 0.081(9) 0.046(7) 0.038(7) -0.002(5) -0.001(6) -0.012(6)
O12 0.040(6) 0.039(6) 0.038(6) 0.003(5) 0.009(5) 0.014(5)
O13 0.033(6) 0.046(6) 0.040(6) 0.000(5) 0.006(5) -0.006(5)
O14 0.073(9) 0.062(8) 0.056(8) -0.006(6) 0.015(7) -0.010(7)
O15 0.071(9) 0.074(9) 0.049(8) 0.012(6) 0.023(6) -0.004(7)
O16 0.068(8) 0.058(8) 0.050(7) -0.004(6) 0.012(6) -0.011(7)
O17 0.059(7) 0.048(7) 0.042(6) -0.003(6) 0.008(5) -0.003(6)
O18 0.065(8) 0.052(8) 0.050(7) -0.005(6) -0.012(6) 0.001(6)
O19 0.044(6) 0.060(7) 0.026(5) 0.002(5) -0.003(5) -0.017(5)
O20 0.039(6) 0.032(5) 0.028(5) -0.002(4) 0.003(4) 0.002(4)
O21 0.041(6) 0.035(6) 0.039(6) 0.006(5) -0.004(5) 0.001(5)
O22 0.030(6) 0.041(6) 0.039(6) 0.000(5) 0.006(5) 0.010(5)
O23 0.031(6) 0.044(6) 0.038(6) -0.001(5) 0.003(4) 0.008(5)
O24 0.043(6) 0.036(6) 0.033(5) -0.008(5) 0.007(5) 0.004(5)
O25 0.048(6) 0.035(6) 0.032(6) 0.003(5) 0.005(5) 0.004(5)
O26 0.054(7) 0.052(7) 0.035(6) -0.008(5) 0.017(5) 0.003(6)
O27 0.046(6) 0.037(6) 0.019(5) -0.002(4) 0.008(4) 0.000(5)
O28 0.067(8) 0.032(6) 0.048(7) -0.017(5) 0.008(6) -0.002(5)
O29 0.065(8) 0.043(6) 0.047(7) 0.001(6) 0.000(6) -0.003(6)
O30 0.075(9) 0.057(8) 0.059(8) 0.004(7) 0.010(7) -0.009(7)
O31 0.068(8) 0.073(9) 0.052(8) 0.019(7) -0.003(6) 0.007(7)
S1 0.126(6) 0.207(9) 0.077(4) -0.079(6) 0.007(4) -0.007(6)
S2 0.094(6) 0.231(12) 0.244(12) 0.032(10) 0.040(7) -0.051(7)
S3 0.097(6) 0.212(10) 0.171(9) 0.017(7) 0.069(6) -0.002(6)
S4 0.241(14) 0.347(19) 0.164(10) -0.001(11) 0.116(10) -0.113(13)
S5 0.253(12) 0.195(10) 0.163(8) -0.017(7) 0.153(9) -0.067(9)
S6 0.112(6) 0.082(5) 0.223(10) 0.029(5) -0.070(6) 0.000(4)
S7 0.202(11) 0.115(7) 0.229(11) -0.006(7) -0.064(9) 0.096(7)
S8 0.099(7) 0.270(14) 0.232(12) -0.116(11) -0.018(7) 0.069(8)
S9 0.175(11) 0.125(8) 0.48(3) -0.046(13) -0.053(14) 0.080(8)
S10 0.116(8) 0.44(2) 0.158(9) 0.036(12) 0.076(7) -0.034(11)
S11 0.192(9) 0.097(5) 0.150(8) -0.006(5) 0.014(7) 0.049(6)
S12 0.211(11) 0.100(6) 0.224(11) 0.033(7) 0.108(9) 0.026(6)

loop_
_atom_type_symbol
_atom_type_description
_atom_type_scat_dispersion_real
_atom_type_scat_dispersion_imag
_atom_type_scat_source
C C 0.0033 0.0016 'International Tables Vol C Tables 4.2.6.8 and 6.1.1.4'
H H 0.0000 0.0000 'International Tables Vol C Tables 4.2.6.8 and 6.1.1.4'
O O 0.0106 0.0060 'International Tables Vol C Tables 4.2.6.8 and 6.1.1.4'
S S 0.1246 0.1234 'International Tables Vol C Tables 4.2.6.8 and 6.1.1.4'
Fe Fe 0.3463 0.8444 'International Tables Vol C Tables 4.2.6.8 and 6.1.1.4'
Dy Dy -0.1892 4.4098 'International Tables Vol C Tables 4.2.6.8 and 6.1.1.4'

loop_
_geom_angle_atom_site_label_1
_geom_angle_atom_site_label_2
_geom_angle_atom_site_label_3
_geom_angle
_geom_angle_site_symmetry_1
_geom_angle_site_symmetry_3
O8 C1 O9 124.3(13) . .
O8 C1 C2 118.7(14) . .
O9 C1 C2 116.7(15) . .
C5 C2 C3 112.3(16) . .
C5 C2 C1 123.1(16) . .
C3 C2 C1 124.6(16) . .
C4 C3 C2 114.4(17) . .
C4 C3 H3 122.8 . .
C2 C3 H3 122.8 . .
C3 C4 S1 107.6(13) . .
C3 C4 H4 126.2 . .
S1 C4 H4 126.2 . .
C2 C5 S1 109.9(16) . .
C2 C5 H5 125.0 . .
S1 C5 H5 125.0 . .
O10 C6 O11 126.2(15) . .
O10 C6 C7 116.8(15) . .
O11 C6 C7 116.9(15) . .
C10 C7 C8 111.3(18) . .
C10 C7 C6 126.5(17) . .
C8 C7 C6 122.2(18) . .
C7 C8 C9 113.9(19) . .
C7 C8 H8 123.1 . .
C9 C8 H8 123.1 . .
C8 C9 S2 104.1(12) . .
C8 C9 H9 128.0 . .
S2 C9 H9 128.0 . .
C7 C10 S2 110.2(16) . .
C7 C10 H10 124.9 . .
S2 C10 H10 124.9 . .
O13 C11 O12 120.9(13) . .
O13 C11 C12 119.6(14) . .
O12 C11 C12 119.4(13) . .
C15 C12 C13 108.6(15) . .
C15 C12 C11 125.1(15) . .
C13 C12 C11 126.3(16) . .
C12 C13 C14 116.3(17) . .
C12 C13 H13 121.9 . .
C14 C13 H13 121.9 . .
C13 C14 S3 103.8(12) . .
C13 C14 H14 128.1 . .
S3 C14 H14 128.1 . .
C12 C15 S3 112.0(14) . .
C12 C15 H15 124.0 . .
S3 C15 H15 124.0 . .
O15 C16 O14 125.8(17) . .
O15 C16 C17 117.9(17) . .
O14 C16 C17 116.3(15) . .
C20 C17 C18 110.4(17) . .
C20 C17 C16 125.1(18) . .
C18 C17 C16 124.5(17) . .
C17 C18 C19 113.6(17) . .
C17 C18 H18 123.2 . .
C19 C18 H18 123.2 . .
C18 C19 S4 106.1(14) . .
C18 C19 H19 126.9 . .
S4 C19 H19 126.9 . .
C17 C20 S4 110.0(18) . .
C17 C20 H20 125.0 . .
S4 C20 H20 125.0 . .
O17 C21 O16 125.2(15) . .
O17 C21 C22 120.0(16) . .
O16 C21 C22 114.7(15) . .
C25 C22 C23 110(2) . .
C25 C22 C21 127.2(19) . .
C23 C22 C21 123(2) . .
C22 C23 C24 116(3) . .
C22 C23 H23 121.8 . .
C24 C23 H23 121.8 . .
C23 C24 S5 102(2) . .
C23 C24 H24 128.9 . .
S5 C24 H24 128.9 . .
C22 C25 S5 116.8(18) . .
C22 C25 H25 121.6 . .
S5 C25 H25 121.6 . .
O19 C26 O18 123.2(15) . .
O19 C26 C27 122.8(15) . .
O18 C26 C27 114.0(14) . .
C30 C27 C28 111.8(17) . .
C30 C27 C26 122.7(16) . .
C28 C27 C26 125.5(16) . .
C29 C28 C27 114.0(17) . .
C29 C28 H28 123.0 . .
C27 C28 H28 123.0 . .
C28 C29 S6 108.0(13) . .
C28 C29 H29 126.0 . .
S6 C29 H29 126.0 . .
C27 C30 S6 111.8(15) . .
C27 C30 H30 124.1 . .
S6 C30 H30 124.1 . .
O21 C31 O20 123.8(14) . .
O21 C31 C32 118.5(13) . .
O20 C31 C32 117.7(14) . .
C35 C32 C33 111.5(18) . .
C35 C32 C31 123.7(16) . .
C33 C32 C31 124.7(18) . .
C32 C33 C34 117(2) . .
C32 C33 H33 121.3 . .
C34 C33 H33 121.3 . .
C33 C34 S7 104.5(15) . .
C33 C34 H34 127.8 . .
S7 C34 H34 127.8 . .
C32 C35 S7 109.1(16) . .
C32 C35 H35 125.5 . .
S7 C35 H35 125.5 . .
O23 C36 O22 126.5(13) . .
O23 C36 C37 118.7(13) . .
O22 C36 C37 114.8(14) . .
C40 C37 C38 112.1(16) . .
C40 C37 C36 126.0(16) . .
C38 C37 C36 121.8(16) . .
C37 C38 C39 116.1(15) . .
C37 C38 H38 121.9 . .
C39 C38 H38 121.9 . .
C38 C39 S8 98.2(9) . .
C38 C39 H39 130.9 . .
S8 C39 H39 130.9 . .
C37 C40 S8 110.2(16) . .
C37 C40 H40 124.9 . .
S8 C40 H40 124.9 . .
O25 C41 O24 121.8(13) . .
O25 C41 C42 119.3(14) . .
O24 C41 C42 118.9(14) . .
C43 C42 C45 109.9(17) . .
C43 C42 C41 125.2(17) . .
C45 C42 C41 124.8(16) . .
C42 C43 C44 115.3(17) . .
C42 C43 H43 122.3 . .
C44 C43 H43 122.3 . .
S9 C44 C43 101.7(12) . .
S9 C44 H44 129.1 . .
C43 C44 H44 129.1 . .
C42 C45 S9 106.7(17) . .
C42 C45 H45 126.7 . .
S9 C45 H45 126.7 . .
O26 C46 O27 124.2(14) . .
O26 C46 C47 117.3(15) . .
O27 C46 C47 118.3(15) . .
C50 C47 C48 112.3(17) . .
C50 C47 C46 122.4(17) . .
C48 C47 C46 125.2(18) . .
C47 C48 C49 115.3(18) . .
C47 C48 H48 122.3 . .
C49 C48 H48 122.3 . .
C48 C49 S10 100.8(11) . .
C48 C49 H49 129.6 . .
S10 C49 H49 129.6 . .
C47 C50 S10 106.0(16) . .
C47 C50 H50 127.0 . .
S10 C50 H50 127.0 . .
O28 C51 O29 126.8(14) . .
O28 C51 C52 116.8(14) . .
O29 C51 C52 116.5(13) . .
C55 C52 C53 109.9(17) . .
C55 C52 C51 123.0(16) . .
C53 C52 C51 127.0(16) . .
C52 C53 C54 115.5(17) . .
C52 C53 H53 122.2 . .
C54 C53 H53 122.2 . .
C53 C54 S11 103.8(11) . .
C53 C54 H54 128.1 . .
S11 C54 H54 128.1 . .
C52 C55 S11 113.1(15) . .
C52 C55 H55 123.4 . .
S11 C55 H55 123.4 . .
O31 C56 O30 123.7(16) . .
O31 C56 C57 116.4(17) . .
O30 C56 C57 119.8(16) . .
C60 C57 C58 108.9(17) . .
C60 C57 C56 124.1(16) . .
C58 C57 C56 126.8(18) . .
C57 C58 C59 114.3(17) . .
C57 C58 H58 122.8 . .
C59 C58 H58 122.8 . .
C58 C59 S12 102.8(11) . .
C58 C59 H59 128.6 . .
S12 C59 H59 128.6 . .
C57 C60 S12 112.1(15) . .
C57 C60 H60 123.9 . .
S12 C60 H60 123.9 . .
O28 Dy1 O31 79.9(4) . .
O28 Dy1 O15 116.1(4) . .
O31 Dy1 O15 68.5(4) . .
O28 Dy1 O10 74.7(4) . .
O31 Dy1 O10 120.9(4) . .
O15 Dy1 O10 76.5(4) . .
O28 Dy1 O2 141.1(3) . .
O31 Dy1 O2 85.8(4) . .
O15 Dy1 O2 91.2(4) . .
O10 Dy1 O2 141.9(3) . .
O28 Dy1 O12 143.8(4) . .
O31 Dy1 O12 130.3(4) . .
O15 Dy1 O12 69.5(4) . .
O10 Dy1 O12 72.2(3) . .
O2 Dy1 O12 69.7(3) . .
O28 Dy1 O24 72.7(3) . .
O31 Dy1 O24 70.5(4) . .
O15 Dy1 O24 135.2(4) . .
O10 Dy1 O24 142.5(3) . .
O2 Dy1 O24 68.5(3) . .
O12 Dy1 O24 130.7(3) . .
O28 Dy1 O1 80.5(3) . .
O31 Dy1 O1 146.1(4) . .
O15 Dy1 O1 145.3(4) . .
O10 Dy1 O1 79.6(3) . .
O2 Dy1 O1 92.4(3) . .
O12 Dy1 O1 79.6(3) . .
O24 Dy1 O1 77.4(3) . .
O14 Dy2 O17 80.2(4) . .
O14 Dy2 O19 120.5(4) . .
O17 Dy2 O19 73.0(4) . .
O14 Dy2 O30 69.5(4) . .
O17 Dy2 O30 114.6(4) . .
O19 Dy2 O30 75.2(4) . .
O14 Dy2 O20 131.7(4) . .
O17 Dy2 O20 142.0(3) . .
O19 Dy2 O20 72.3(3) . .
O30 Dy2 O20 70.3(4) . .
O14 Dy2 O2 86.4(3) . .
O17 Dy2 O2 142.4(3) . .
O19 Dy2 O2 142.1(3) . .
O30 Dy2 O2 92.7(4) . .
O20 Dy2 O2 69.8(3) . .
O14 Dy2 O27 71.4(4) . 7_566
O17 Dy2 O27 73.5(3) . 7_566
O19 Dy2 O27 141.3(3) . 7_566
O30 Dy2 O27 137.6(4) . 7_566
O20 Dy2 O27 130.1(3) . 7_566
O2 Dy2 O27 68.9(3) . 7_566
O14 Dy2 O3 146.4(4) . .
O17 Dy2 O3 82.4(3) . .
O19 Dy2 O3 80.7(3) . .
O30 Dy2 O3 144.1(4) . .
O20 Dy2 O3 77.3(3) . .
O2 Dy2 O3 90.2(3) . .
O27 Dy2 O3 76.1(3) 7_566 .
O4 Fe1 O5 81.8(4) . 7_566
O4 Fe1 O2 104.0(4) . .
O5 Fe1 O2 105.6(4) 7_566 .
O4 Fe1 O24 88.4(4) . .
O5 Fe1 O24 167.3(4) 7_566 .
O2 Fe1 O24 84.5(4) . .
O4 Fe1 O20 167.8(4) . .
O5 Fe1 O20 88.5(3) 7_566 .
O2 Fe1 O20 85.6(4) . .
O24 Fe1 O20 100.2(4) . .
O4 Fe1 O22 90.4(4) . .
O5 Fe1 O22 90.8(4) 7_566 .
O2 Fe1 O22 159.4(4) . .
O24 Fe1 O22 81.3(4) . .
O20 Fe1 O22 82.5(4) . .
O4 Fe1 Fe5 41.8(3) . 7_566
O5 Fe1 Fe5 41.9(2) 7_566 7_566
O2 Fe1 Fe5 119.6(3) . 7_566
O24 Fe1 Fe5 126.3(3) . 7_566
O20 Fe1 Fe5 126.8(3) . 7_566
O22 Fe1 Fe5 80.9(3) . 7_566
O11 Fe2 O29 95.7(5) . .
O11 Fe2 O1 103.0(4) . .
O29 Fe2 O1 103.3(4) . .
O11 Fe2 O8 91.0(4) . .
O29 Fe2 O8 89.7(4) . .
O1 Fe2 O8 159.6(4) . .
O11 Fe2 O6 169.4(4) . .
O29 Fe2 O6 93.3(4) . .
O1 Fe2 O6 80.1(3) . .
O8 Fe2 O6 83.6(4) . .
O11 Fe2 O7 90.5(4) . .
O29 Fe2 O7 172.4(4) . .
O1 Fe2 O7 79.3(4) . .
O8 Fe2 O7 85.9(4) . .
O6 Fe2 O7 80.1(4) . .
O5 Fe3 O1 98.4(4) . .
O5 Fe3 O3 98.6(4) . 7_566
O1 Fe3 O3 87.4(4) . 7_566
O5 Fe3 O7 176.8(4) . .
O1 Fe3 O7 78.9(3) . .
O3 Fe3 O7 79.5(4) 7_566 .
O5 Fe3 O13 93.0(4) . .
O1 Fe3 O13 93.9(4) . .
O3 Fe3 O13 168.0(4) 7_566 .
O7 Fe3 O13 89.0(4) . .
O5 Fe3 O21 93.7(4) . 7_566
O1 Fe3 O21 167.5(4) . 7_566
O3 Fe3 O21 93.7(4) 7_566 7_566
O7 Fe3 O21 89.0(4) . 7_566
O13 Fe3 O21 82.5(4) . 7_566
O4 Fe4 O1 98.7(4) . .
O4 Fe4 O25 94.8(4) . .
O1 Fe4 O25 93.1(4) . .
O4 Fe4 O26 94.9(4) . .
O1 Fe4 O26 166.3(4) . .
O25 Fe4 O26 83.8(4) . .
O4 Fe4 O6 178.0(4) . .
O1 Fe4 O6 80.1(4) . .
O25 Fe4 O6 86.8(4) . .
O26 Fe4 O6 86.3(4) . .
O4 Fe4 O3 97.3(4) . 7_566
O1 Fe4 O3 87.1(4) . 7_566
O25 Fe4 O3 167.7(4) . 7_566
O26 Fe4 O3 93.1(4) . 7_566
O6 Fe4 O3 81.1(4) . 7_566
O4 Fe5 O5 82.2(4) 7_566 .
O4 Fe5 O2 104.0(4) 7_566 .
O5 Fe5 O2 103.9(4) . .
O4 Fe5 O23 91.0(4) 7_566 7_566
O5 Fe5 O23 92.8(4) . 7_566
O2 Fe5 O23 158.8(4) . 7_566
O4 Fe5 O12 166.6(4) 7_566 .
O5 Fe5 O12 86.8(4) . .
O2 Fe5 O12 86.1(4) . .
O23 Fe5 O12 81.9(4) 7_566 .
O4 Fe5 O27 89.0(4) 7_566 7_566
O5 Fe5 O27 169.1(4) . 7_566
O2 Fe5 O27 84.5(4) . 7_566
O23 Fe5 O27 80.8(4) 7_566 7_566
O12 Fe5 O27 100.8(4) . 7_566
O4 Fe5 Fe1 42.0(2) 7_566 7_566
O5 Fe5 Fe1 42.2(3) . 7_566
O2 Fe5 Fe1 118.6(3) . 7_566
O23 Fe5 Fe1 82.6(3) 7_566 7_566
O12 Fe5 Fe1 125.3(3) . 7_566
O27 Fe5 Fe1 127.6(3) 7_566 7_566
O18 Fe6 O16 95.0(5) . .
O18 Fe6 O3 101.7(4) . .
O16 Fe6 O3 102.0(4) . .
O18 Fe6 O9 89.9(4) . 7_566
O16 Fe6 O9 89.5(5) . 7_566
O3 Fe6 O9 162.8(4) . 7_566
O18 Fe6 O7 91.5(4) . 7_566
O16 Fe6 O7 172.2(4) . 7_566
O3 Fe6 O7 81.0(4) . 7_566
O9 Fe6 O7 86.0(4) 7_566 7_566
O18 Fe6 O6 170.6(4) . 7_566
O16 Fe6 O6 92.8(4) . 7_566
O3 Fe6 O6 81.9(4) . 7_566
O9 Fe6 O6 84.8(4) 7_566 7_566
O7 Fe6 O6 80.4(4) 7_566 7_566
Fe2 O1 Fe4 101.9(4) . .
Fe2 O1 Fe3 103.0(4) . .
Fe4 O1 Fe3 91.0(3) . .
Fe2 O1 Dy1 115.7(4) . .
Fe4 O1 Dy1 121.6(4) . .
Fe3 O1 Dy1 119.4(4) . .
Fe5 O2 Fe1 121.8(4) . .
Fe5 O2 Dy1 103.1(3) . .
Fe1 O2 Dy1 104.7(4) . .
Fe5 O2 Dy2 105.0(4) . .
Fe1 O2 Dy2 102.7(3) . .
Dy1 O2 Dy2 120.9(3) . .
Fe6 O3 Fe3 101.6(4) . 7_566
Fe6 O3 Fe4 100.4(4) . 7_566
Fe3 O3 Fe4 90.0(3) 7_566 7_566
Fe6 O3 Dy2 115.7(4) . .
Fe3 O3 Dy2 121.5(4) 7_566 .
Fe4 O3 Dy2 122.7(4) 7_566 .
Fe4 O4 Fe5 130.5(5) . 7_566
Fe4 O4 Fe1 130.8(5) . .
Fe5 O4 Fe1 96.2(4) 7_566 .
Fe3 O5 Fe5 132.8(5) . .
Fe3 O5 Fe1 130.0(5) . 7_566
Fe5 O5 Fe1 95.9(4) . 7_566
Fe4 O6 Fe2 97.2(4) . .
Fe4 O6 Fe6 96.1(4) . 7_566
Fe2 O6 Fe6 98.2(4) . 7_566
Fe3 O7 Fe6 97.4(4) . 7_566
Fe3 O7 Fe2 98.1(4) . .
Fe6 O7 Fe2 99.2(4) 7_566 .
C1 O8 Fe2 132.1(9) . .
C1 O9 Fe6 130.4(10) . 7_566
C6 O10 Dy1 144.1(10) . .
C6 O11 Fe2 131.0(10) . .
C11 O12 Fe5 121.3(9) . .
C11 O12 Dy1 128.4(9) . .
Fe5 O12 Dy1 98.5(4) . .
C11 O13 Fe3 122.8(9) . .
C16 O14 Dy2 147.5(11) . .
C16 O15 Dy1 136.1(12) . .
C21 O16 Fe6 131.0(11) . .
C21 O17 Dy2 144.0(11) . .
C26 O18 Fe6 134.3(10) . .
C26 O19 Dy2 144.7(10) . .
C31 O20 Fe1 119.8(8) . .
C31 O20 Dy2 129.2(8) . .
Fe1 O20 Dy2 99.7(4) . .
C31 O21 Fe3 120.8(9) . 7_566
C36 O22 Fe1 124.6(9) . .
C36 O23 Fe5 124.8(9) . 7_566
C41 O24 Fe1 121.3(9) . .
C41 O24 Dy1 126.9(8) . .
Fe1 O24 Dy1 99.4(4) . .
C41 O25 Fe4 123.2(9) . .
C46 O26 Fe4 122.1(10) . .
C46 O27 Fe5 120.0(9) . 7_566
C46 O27 Dy2 128.3(8) . 7_566
Fe5 O27 Dy2 99.1(4) 7_566 7_566
C51 O28 Dy1 145.9(10) . .
C51 O29 Fe2 129.0(10) . .
C56 O30 Dy2 132.3(11) . .
C56 O31 Dy1 153.0(12) . .
C4 S1 C5 95.7(9) . .
C9 S2 C10 100.6(10) . .
C14 S3 C15 99.1(10) . .
C19 S4 C20 99.7(12) . .
C25 S5 C24 94.6(13) . .
C30 S6 C29 94.2(9) . .
C34 S7 C35 97.5(11) . .
C40 S8 C39 103.4(10) . .
C44 S9 C45 106.3(11) . .
C49 S10 C50 105.5(11) . .
C55 S11 C54 97.4(9) . .
C59 S12 C60 101.7(9) . .

loop_
_geom_bond_atom_site_label_1
_geom_bond_atom_site_label_2
_geom_bond_distance
_geom_bond_site_symmetry_2
C1 O8 1.271(18) .
C1 O9 1.281(17) .
C1 C2 1.47(2) .
C2 C5 1.35(2) .
C2 C3 1.42(2) .
C3 C4 1.39(2) .
C3 H3 0.9300 .
C4 S1 1.682(19) .
C4 H4 0.9300 .
C5 S1 1.696(19) .
C5 H5 0.9300 .
C6 O10 1.250(18) .
C6 O11 1.258(18) .
C6 C7 1.51(2) .
C7 C10 1.35(2) .
C7 C8 1.42(3) .
C8 C9 1.49(3) .
C8 H8 0.9300 .
C9 S2 1.612(17) .
C9 H9 0.9300 .
C10 S2 1.66(2) .
C10 H10 0.9300 .
C11 O13 1.267(16) .
C11 O12 1.293(17) .
C11 C12 1.44(2) .
C12 C15 1.35(2) .
C12 C13 1.39(2) .
C13 C14 1.49(2) .
C13 H13 0.9300 .
C14 S3 1.590(17) .
C14 H14 0.9300 .
C15 S3 1.667(18) .
C15 H15 0.9300 .
C16 O15 1.230(19) .
C16 O14 1.25(2) .
C16 C17 1.50(2) .
C17 C20 1.36(3) .
C17 C18 1.43(2) .
C18 C19 1.46(2) .
C18 H18 0.9300 .
C19 S4 1.59(2) .
C19 H19 0.9300 .
C20 S4 1.67(2) .
C20 H20 0.9300 .
C21 O17 1.218(18) .
C21 O16 1.294(19) .
C21 C22 1.45(2) .
C22 C25 1.32(3) .
C22 C23 1.38(4) .
C23 C24 1.51(4) .
C23 H23 0.9300 .
C24 S5 1.76(3) .
C24 H24 0.9300 .
C25 S5 1.65(2) .
C25 H25 0.9300 .
C26 O19 1.237(17) .
C26 O18 1.291(17) .
C26 C27 1.48(2) .
C27 C30 1.34(2) .
C27 C28 1.41(2) .
C28 C29 1.39(2) .
C28 H28 0.9300 .
C29 S6 1.688(17) .
C29 H29 0.9300 .
C30 S6 1.68(2) .
C30 H30 0.9300 .
C31 O21 1.251(17) .
C31 O20 1.288(15) .
C31 C32 1.49(2) .
C32 C35 1.33(2) .
C32 C33 1.37(2) .
C33 C34 1.40(3) .
C33 H33 0.9300 .
C34 S7 1.634(16) .
C34 H34 0.9300 .
C35 S7 1.687(15) .
C35 H35 0.9300 .
C36 O23 1.252(17) .
C36 O22 1.276(16) .
C36 C37 1.51(2) .
C37 C40 1.33(2) .
C37 C38 1.39(2) .
C38 C39 1.56(2) .
C38 H38 0.9300 .
C39 S8 1.652(17) .
C39 H39 0.9300 .
C40 S8 1.637(19) .
C40 H40 0.9300 .
C41 O25 1.252(17) .
C41 O24 1.309(16) .
C41 C42 1.45(2) .
C42 C43 1.37(2) .
C42 C45 1.38(2) .
C43 C44 1.57(2) .
C43 H43 0.9300 .
C44 S9 1.46(2) .
C44 H44 0.9300 .
C45 S9 1.68(2) .
C45 H45 0.9300 .
C46 O26 1.259(18) .
C46 O27 1.279(18) .
C46 C47 1.48(2) .
C47 C50 1.38(3) .
C47 C48 1.40(2) .
C48 C49 1.55(3) .
C48 H48 0.9300 .
C49 S10 1.56(2) .
C49 H49 0.9300 .
C50 S10 1.687(19) .
C50 H50 0.9300 .
C51 O28 1.237(16) .
C51 O29 1.281(17) .
C51 C52 1.51(2) .
C52 C55 1.36(2) .
C52 C53 1.40(2) .
C53 C54 1.48(2) .
C53 H53 0.9300 .
C54 S11 1.684(15) .
C54 H54 0.9300 .
C55 S11 1.64(2) .
C55 H55 0.9300 .
C56 O31 1.251(19) .
C56 O30 1.27(2) .
C56 C57 1.46(2) .
C57 C60 1.36(2) .
C57 C58 1.41(2) .
C58 C59 1.56(3) .
C58 H58 0.9300 .
C59 S12 1.576(16) .
C59 H59 0.9300 .
C60 S12 1.65(2) .
C60 H60 0.9300 .
Dy1 O28 2.314(9) .
Dy1 O31 2.322(11) .
Dy1 O15 2.348(11) .
Dy1 O10 2.366(10) .
Dy1 O2 2.396(8) .
Dy1 O12 2.429(9) .
Dy1 O24 2.453(9) .
Dy1 O1 2.500(9) .
Dy2 O14 2.346(12) .
Dy2 O17 2.361(11) .
Dy2 O19 2.368(9) .
Dy2 O30 2.400(12) .
Dy2 O20 2.404(9) .
Dy2 O2 2.414(8) .
Dy2 O27 2.445(9) 7_566
Dy2 O3 2.519(9) .
Fe1 O4 1.923(8) .
Fe1 O5 1.930(9) 7_566
Fe1 O2 1.974(8) .
Fe1 O24 2.083(9) .
Fe1 O20 2.085(9) .
Fe1 O22 2.107(9) .
Fe1 Fe5 2.858(3) 7_566
Fe2 O11 1.915(12) .
Fe2 O29 1.936(11) .
Fe2 O1 1.992(8) .
Fe2 O8 2.028(10) .
Fe2 O6 2.115(10) .
Fe2 O7 2.116(9) .
Fe3 O5 1.840(8) .
Fe3 O1 2.053(9) .
Fe3 O3 2.058(9) 7_566
Fe3 O7 2.074(9) .
Fe3 O13 2.083(9) .
Fe3 O21 2.094(9) 7_566
Fe4 O4 1.822(8) .
Fe4 O1 2.046(9) .
Fe4 O25 2.061(9) .
Fe4 O26 2.062(10) .
Fe4 O6 2.065(9) .
Fe4 O3 2.076(9) 7_566
Fe5 O4 1.915(9) 7_566
Fe5 O5 1.919(8) .
Fe5 O2 1.960(9) .
Fe5 O23 2.072(9) 7_566
Fe5 O12 2.079(10) .
Fe5 O27 2.124(9) 7_566
Fe5 Fe1 2.858(3) 7_566
Fe6 O18 1.934(11) .
Fe6 O16 1.959(12) .
Fe6 O3 1.977(8) .
Fe6 O9 2.033(10) 7_566
Fe6 O7 2.090(10) 7_566
Fe6 O6 2.124(9) 7_566
O3 Fe3 2.058(9) 7_566
O3 Fe4 2.076(9) 7_566
O4 Fe5 1.915(9) 7_566
O5 Fe1 1.930(9) 7_566
O6 Fe6 2.124(9) 7_566
O7 Fe6 2.090(9) 7_566
O9 Fe6 2.033(10) 7_566
O21 Fe3 2.094(9) 7_566
O23 Fe5 2.072(9) 7_566
O27 Fe5 2.124(9) 7_566
O27 Dy2 2.445(9) 7_566

loop_
_geom_torsion_atom_site_label_1
_geom_torsion_atom_site_label_2
_geom_torsion_atom_site_label_3
_geom_torsion_atom_site_label_4
_geom_torsion
_geom_torsion_site_symmetry_1
_geom_torsion_site_symmetry_4
O8 C1 C2 C5 175.6(17) . .
O9 C1 C2 C5 -10(3) . .
O8 C1 C2 C3 -5(3) . .
O9 C1 C2 C3 169.7(16) . .
C5 C2 C3 C4 1(2) . .
C1 C2 C3 C4 -178.8(15) . .
C2 C3 C4 S1 -1.7(19) . .
C3 C2 C5 S1 1(2) . .
C1 C2 C5 S1 -179.7(13) . .
O10 C6 C7 C10 -3(3) . .
O11 C6 C7 C10 178.0(19) . .
O10 C6 C7 C8 173.0(18) . .
O11 C6 C7 C8 -6(3) . .
C10 C7 C8 C9 0(3) . .
C6 C7 C8 C9 -177.2(16) . .
C7 C8 C9 S2 0(2) . .
C8 C7 C10 S2 1(2) . .
C6 C7 C10 S2 177.7(15) . .
O13 C11 C12 C15 172.2(17) . .
O12 C11 C12 C15 -6(3) . .
O13 C11 C12 C13 -4(3) . .
O12 C11 C12 C13 178.0(17) . .
C15 C12 C13 C14 4(3) . .
C11 C12 C13 C14 -178.7(16) . .
C12 C13 C14 S3 -3(2) . .
C13 C12 C15 S3 -4(2) . .
C11 C12 C15 S3 179.4(13) . .
O15 C16 C17 C20 177(2) . .
O14 C16 C17 C20 -5(3) . .
O15 C16 C17 C18 -5(3) . .
O14 C16 C17 C18 172.5(19) . .
C20 C17 C18 C19 -3(3) . .
C16 C17 C18 C19 179(2) . .
C17 C18 C19 S4 1(3) . .
C18 C17 C20 S4 4(3) . .
C16 C17 C20 S4 -177.9(17) . .
O17 C21 C22 C25 -6(3) . .
O16 C21 C22 C25 172.1(19) . .
O17 C21 C22 C23 177(2) . .
O16 C21 C22 C23 -5(3) . .
C25 C22 C23 C24 0(4) . .
C21 C22 C23 C24 178(2) . .
C22 C23 C24 S5 0(3) . .
C23 C22 C25 S5 0(3) . .
C21 C22 C25 S5 -178.0(16) . .
O19 C26 C27 C30 -7(3) . .
O18 C26 C27 C30 174.8(18) . .
O19 C26 C27 C28 172.8(17) . .
O18 C26 C27 C28 -6(2) . .
C30 C27 C28 C29 0(3) . .
C26 C27 C28 C29 -179.1(16) . .
C27 C28 C29 S6 -2(2) . .
C28 C27 C30 S6 2(2) . .
C26 C27 C30 S6 -178.7(14) . .
O21 C31 C32 C35 158.8(19) . .
O20 C31 C32 C35 -22(3) . .
O21 C31 C32 C33 -22(2) . .
O20 C31 C32 C33 157.2(16) . .
C35 C32 C33 C34 1(3) . .
C31 C32 C33 C34 -178.4(17) . .
C32 C33 C34 S7 -3(3) . .
C33 C32 C35 S7 1(2) . .
C31 C32 C35 S7 -179.5(13) . .
O23 C36 C37 C40 -177.6(16) . .
O22 C36 C37 C40 2(2) . .
O23 C36 C37 C38 0(2) . .
O22 C36 C37 C38 179.9(15) . .
C40 C37 C38 C39 2(2) . .
C36 C37 C38 C39 -176.2(13) . .
C37 C38 C39 S8 -0.7(18) . .
C38 C37 C40 S8 -2(2) . .
C36 C37 C40 S8 176.0(13) . .
O25 C41 C42 C43 179.9(17) . .
O24 C41 C42 C43 -1(2) . .
O25 C41 C42 C45 2(3) . .
O24 C41 C42 C45 -178.7(18) . .
C45 C42 C43 C44 -3(3) . .
C41 C42 C43 C44 179.3(15) . .
C42 C43 C44 S9 2(2) . .
C43 C42 C45 S9 2(2) . .
C41 C42 C45 S9 -179.8(14) . .
O26 C46 C47 C50 174.4(17) . .
O27 C46 C47 C50 -1(2) . .
O26 C46 C47 C48 -9(3) . .
O27 C46 C47 C48 175.7(18) . .
C50 C47 C48 C49 -2(3) . .
C46 C47 C48 C49 -178.2(16) . .
C47 C48 C49 S10 0(2) . .
C48 C47 C50 S10 2(2) . .
C46 C47 C50 S10 178.9(13) . .
O28 C51 C52 C55 -5(2) . .
O29 C51 C52 C55 175.5(17) . .
O28 C51 C52 C53 171.2(18) . .
O29 C51 C52 C53 -8(3) . .
C55 C52 C53 C54 -3(3) . .
C51 C52 C53 C54 -179.6(16) . .
C52 C53 C54 S11 1(2) . .
C53 C52 C55 S11 4(2) . .
C51 C52 C55 S11 -179.0(13) . .
O31 C56 C57 C60 -8(3) . .
O30 C56 C57 C60 174.9(17) . .
O31 C56 C57 C58 166.3(19) . .
O30 C56 C57 C58 -11(3) . .
C60 C57 C58 C59 -2(2) . .
C56 C57 C58 C59 -176.5(16) . .
C57 C58 C59 S12 3(2) . .
C58 C57 C60 S12 -1(2) . .
C56 C57 C60 S12 174.5(14) . .
O11 Fe2 O1 Fe4 -175.6(4) . .
O29 Fe2 O1 Fe4 85.2(5) . .
O8 Fe2 O1 Fe4 -43.5(14) . .
O6 Fe2 O1 Fe4 -5.9(4) . .
O7 Fe2 O1 Fe4 -87.5(4) . .
O11 Fe2 O1 Fe3 -81.7(5) . .
O29 Fe2 O1 Fe3 179.1(4) . .
O8 Fe2 O1 Fe3 50.4(14) . .
O6 Fe2 O1 Fe3 88.0(4) . .
O7 Fe2 O1 Fe3 6.3(4) . .
O11 Fe2 O1 Dy1 50.4(5) . .
O29 Fe2 O1 Dy1 -48.8(5) . .
O8 Fe2 O1 Dy1 -177.5(10) . .
O6 Fe2 O1 Dy1 -139.9(5) . .
O7 Fe2 O1 Dy1 138.5(5) . .
O4 Fe4 O1 Fe2 -175.6(4) . .
O25 Fe4 O1 Fe2 -80.2(4) . .
O26 Fe4 O1 Fe2 -3.8(19) . .
O6 Fe4 O1 Fe2 6.0(4) . .
O3 Fe4 O1 Fe2 87.5(4) 7_566 .
O4 Fe4 O1 Fe3 81.0(4) . .
O25 Fe4 O1 Fe3 176.3(3) . .
O26 Fe4 O1 Fe3 -107.3(16) . .
O6 Fe4 O1 Fe3 -97.5(4) . .
O3 Fe4 O1 Fe3 -16.0(3) 7_566 .
O4 Fe4 O1 Dy1 -45.0(5) . .
O25 Fe4 O1 Dy1 50.3(5) . .
O26 Fe4 O1 Dy1 126.7(16) . .
O6 Fe4 O1 Dy1 136.5(5) . .
O3 Fe4 O1 Dy1 -142.0(4) 7_566 .
O5 Fe3 O1 Fe2 175.4(4) . .
O3 Fe3 O1 Fe2 -86.3(4) 7_566 .
O7 Fe3 O1 Fe2 -6.5(4) . .
O13 Fe3 O1 Fe2 81.8(4) . .
O21 Fe3 O1 Fe2 9.0(19) 7_566 .
O5 Fe3 O1 Fe4 -82.2(4) . .
O3 Fe3 O1 Fe4 16.2(3) 7_566 .
O7 Fe3 O1 Fe4 96.0(4) . .
O13 Fe3 O1 Fe4 -175.8(3) . .
O21 Fe3 O1 Fe4 111.4(17) 7_566 .
O5 Fe3 O1 Dy1 45.5(5) . .
O3 Fe3 O1 Dy1 143.8(4) 7_566 .
O7 Fe3 O1 Dy1 -136.3(5) . .
O13 Fe3 O1 Dy1 -48.1(5) . .
O21 Fe3 O1 Dy1 -120.9(16) 7_566 .
O28 Dy1 O1 Fe2 36.9(5) . .
O31 Dy1 O1 Fe2 92.4(7) . .
O15 Dy1 O1 Fe2 -86.0(7) . .
O10 Dy1 O1 Fe2 -39.1(4) . .
O2 Dy1 O1 Fe2 178.4(4) . .
O12 Dy1 O1 Fe2 -112.7(5) . .
O24 Dy1 O1 Fe2 111.1(5) . .
O28 Dy1 O1 Fe4 -87.4(5) . .
O31 Dy1 O1 Fe4 -32.0(8) . .
O15 Dy1 O1 Fe4 149.7(6) . .
O10 Dy1 O1 Fe4 -163.5(5) . .
O2 Dy1 O1 Fe4 54.1(4) . .
O12 Dy1 O1 Fe4 122.9(5) . .
O24 Dy1 O1 Fe4 -13.2(4) . .
O28 Dy1 O1 Fe3 160.8(5) . .
O31 Dy1 O1 Fe3 -143.7(6) . .
O15 Dy1 O1 Fe3 37.9(8) . .
O10 Dy1 O1 Fe3 84.8(5) . .
O2 Dy1 O1 Fe3 -57.7(4) . .
O12 Dy1 O1 Fe3 11.2(4) . .
O24 Dy1 O1 Fe3 -125.0(5) . .
O4 Fe5 O2 Fe1 -41.1(5) 7_566 .
O5 Fe5 O2 Fe1 44.1(5) . .
O23 Fe5 O2 Fe1 -174.8(8) 7_566 .
O12 Fe5 O2 Fe1 129.9(5) . .
O27 Fe5 O2 Fe1 -128.8(5) 7_566 .
Fe1 Fe5 O2 Fe1 1.4(6) 7_566 .
O4 Fe5 O2 Dy1 -157.9(3) 7_566 .
O5 Fe5 O2 Dy1 -72.6(4) . .
O23 Fe5 O2 Dy1 68.4(11) 7_566 .
O12 Fe5 O2 Dy1 13.1(3) . .
O27 Fe5 O2 Dy1 114.4(4) 7_566 .
Fe1 Fe5 O2 Dy1 -115.4(2) 7_566 .
O4 Fe5 O2 Dy2 74.6(4) 7_566 .
O5 Fe5 O2 Dy2 159.9(3) . .
O23 Fe5 O2 Dy2 -59.1(11) 7_566 .
O12 Fe5 O2 Dy2 -114.3(4) . .
O27 Fe5 O2 Dy2 -13.0(3) 7_566 .
Fe1 Fe5 O2 Dy2 117.2(2) 7_566 .
O4 Fe1 O2 Fe5 -43.5(6) . .
O5 Fe1 O2 Fe5 41.7(6) 7_566 .
O24 Fe1 O2 Fe5 -130.4(5) . .
O20 Fe1 O2 Fe5 128.9(5) . .
O22 Fe1 O2 Fe5 -176.7(8) . .
Fe5 Fe1 O2 Fe5 -1.4(6) 7_566 .
O4 Fe1 O2 Dy1 72.5(4) . .
O5 Fe1 O2 Dy1 157.7(3) 7_566 .
O24 Fe1 O2 Dy1 -14.4(4) . .
O20 Fe1 O2 Dy1 -115.1(4) . .
O22 Fe1 O2 Dy1 -60.7(11) . .
Fe5 Fe1 O2 Dy1 114.6(3) 7_566 .
O4 Fe1 O2 Dy2 -160.4(3) . .
O5 Fe1 O2 Dy2 -75.2(4) 7_566 .
O24 Fe1 O2 Dy2 112.6(4) . .
O20 Fe1 O2 Dy2 11.9(3) . .
O22 Fe1 O2 Dy2 66.3(11) . .
Fe5 Fe1 O2 Dy2 -118.3(2) 7_566 .
O28 Dy1 O2 Fe5 143.9(5) . .
O31 Dy1 O2 Fe5 -147.9(4) . .
O15 Dy1 O2 Fe5 -79.5(4) . .
O10 Dy1 O2 Fe5 -10.1(7) . .
O12 Dy1 O2 Fe5 -11.9(3) . .
O24 Dy1 O2 Fe5 141.4(4) . .
O1 Dy1 O2 Fe5 66.0(4) . .
O28 Dy1 O2 Fe1 15.5(7) . .
O31 Dy1 O2 Fe1 83.7(4) . .
O15 Dy1 O2 Fe1 152.1(4) . .
O10 Dy1 O2 Fe1 -138.5(5) . .
O12 Dy1 O2 Fe1 -140.3(4) . .
O24 Dy1 O2 Fe1 13.1(3) . .
O1 Dy1 O2 Fe1 -62.4(4) . .
O28 Dy1 O2 Dy2 -99.4(6) . .
O31 Dy1 O2 Dy2 -31.2(4) . .
O15 Dy1 O2 Dy2 37.2(5) . .
O10 Dy1 O2 Dy2 106.6(6) . .
O12 Dy1 O2 Dy2 104.8(4) . .
O24 Dy1 O2 Dy2 -101.8(4) . .
O1 Dy1 O2 Dy2 -177.3(4) . .
O14 Dy2 O2 Fe5 83.5(4) . .
O17 Dy2 O2 Fe5 14.8(7) . .
O19 Dy2 O2 Fe5 -138.0(5) . .
O30 Dy2 O2 Fe5 152.8(4) . .
O20 Dy2 O2 Fe5 -139.3(4) . .
O27 Dy2 O2 Fe5 12.0(3) 7_566 .
O3 Dy2 O2 Fe5 -63.0(4) . .
O14 Dy2 O2 Fe1 -148.1(4) . .
O17 Dy2 O2 Fe1 143.1(5) . .
O19 Dy2 O2 Fe1 -9.6(7) . .
O30 Dy2 O2 Fe1 -78.8(4) . .
O20 Dy2 O2 Fe1 -11.0(3) . .
O27 Dy2 O2 Fe1 140.4(4) 7_566 .
O3 Dy2 O2 Fe1 65.4(4) . .
O14 Dy2 O2 Dy1 -32.2(4) . .
O17 Dy2 O2 Dy1 -101.0(6) . .
O19 Dy2 O2 Dy1 106.3(5) . .
O30 Dy2 O2 Dy1 37.1(5) . .
O20 Dy2 O2 Dy1 104.9(4) . .
O27 Dy2 O2 Dy1 -103.7(4) 7_566 .
O3 Dy2 O2 Dy1 -178.7(4) . .
O18 Fe6 O3 Fe3 -84.2(5) . 7_566
O16 Fe6 O3 Fe3 178.1(4) . 7_566
O9 Fe6 O3 Fe3 46.9(16) 7_566 7_566
O7 Fe6 O3 Fe3 5.4(4) 7_566 7_566
O6 Fe6 O3 Fe3 86.9(4) 7_566 7_566
O18 Fe6 O3 Fe4 -176.4(4) . 7_566
O16 Fe6 O3 Fe4 85.9(5) . 7_566
O9 Fe6 O3 Fe4 -45.2(15) 7_566 7_566
O7 Fe6 O3 Fe4 -86.7(4) 7_566 7_566
O6 Fe6 O3 Fe4 -5.2(4) 7_566 7_566
O18 Fe6 O3 Dy2 49.4(5) . .
O16 Fe6 O3 Dy2 -48.3(5) . .
O9 Fe6 O3 Dy2 -179(100) 7_566 .
O7 Fe6 O3 Dy2 139.0(4) 7_566 .
O6 Fe6 O3 Dy2 -139.4(4) 7_566 .
O14 Dy2 O3 Fe6 93.8(7) . .
O17 Dy2 O3 Fe6 34.7(4) . .
O19 Dy2 O3 Fe6 -39.2(4) . .
O30 Dy2 O3 Fe6 -87.4(7) . .
O20 Dy2 O3 Fe6 -113.1(4) . .
O2 Dy2 O3 Fe6 177.7(4) . .
O27 Dy2 O3 Fe6 109.5(4) 7_566 .
O14 Dy2 O3 Fe3 -142.4(6) . 7_566
O17 Dy2 O3 Fe3 158.4(5) . 7_566
O19 Dy2 O3 Fe3 84.5(5) . 7_566
O30 Dy2 O3 Fe3 36.4(8) . 7_566
O20 Dy2 O3 Fe3 10.7(4) . 7_566
O2 Dy2 O3 Fe3 -58.5(4) . 7_566
O27 Dy2 O3 Fe3 -126.7(5) 7_566 7_566
O14 Dy2 O3 Fe4 -29.3(8) . 7_566
O17 Dy2 O3 Fe4 -88.5(5) . 7_566
O19 Dy2 O3 Fe4 -162.4(5) . 7_566
O30 Dy2 O3 Fe4 149.5(5) . 7_566
O20 Dy2 O3 Fe4 123.8(5) . 7_566
O2 Dy2 O3 Fe4 54.6(4) . 7_566
O27 Dy2 O3 Fe4 -13.6(4) 7_566 7_566
O1 Fe4 O4 Fe5 -145.2(6) . 7_566
O25 Fe4 O4 Fe5 120.9(6) . 7_566
O26 Fe4 O4 Fe5 36.7(7) . 7_566
O6 Fe4 O4 Fe5 -93(12) . 7_566
O3 Fe4 O4 Fe5 -57.1(6) 7_566 7_566
O1 Fe4 O4 Fe1 56.8(6) . .
O25 Fe4 O4 Fe1 -37.1(7) . .
O26 Fe4 O4 Fe1 -121.2(6) . .
O6 Fe4 O4 Fe1 109(12) . .
O3 Fe4 O4 Fe1 145.0(6) 7_566 .
O5 Fe1 O4 Fe4 178.2(7) 7_566 .
O2 Fe1 O4 Fe4 -77.7(6) . .
O24 Fe1 O4 Fe4 6.1(6) . .
O20 Fe1 O4 Fe4 141.1(15) . .
O22 Fe1 O4 Fe4 87.4(6) . .
Fe5 Fe1 O4 Fe4 163.3(8) 7_566 .
O5 Fe1 O4 Fe5 14.9(4) 7_566 7_566
O2 Fe1 O4 Fe5 119.0(4) . 7_566
O24 Fe1 O4 Fe5 -157.2(4) . 7_566
O20 Fe1 O4 Fe5 -22.2(19) . 7_566
O22 Fe1 O4 Fe5 -75.8(4) . 7_566
O1 Fe3 O5 Fe5 -54.9(7) . .
O3 Fe3 O5 Fe5 -143.6(6) 7_566 .
O7 Fe3 O5 Fe5 -90(7) . .
O13 Fe3 O5 Fe5 39.4(7) . .
O21 Fe3 O5 Fe5 122.1(6) 7_566 .
O1 Fe3 O5 Fe1 141.7(6) . 7_566
O3 Fe3 O5 Fe1 53.1(6) 7_566 7_566
O7 Fe3 O5 Fe1 107(7) . 7_566
O13 Fe3 O5 Fe1 -123.9(6) . 7_566
O21 Fe3 O5 Fe1 -41.2(6) 7_566 7_566
O4 Fe5 O5 Fe3 177.9(7) 7_566 .
O2 Fe5 O5 Fe3 75.3(7) . .
O23 Fe5 O5 Fe3 -91.5(7) 7_566 .
O12 Fe5 O5 Fe3 -9.9(6) . .
O27 Fe5 O5 Fe3 -145.2(17) 7_566 .
Fe1 Fe5 O5 Fe3 -167.3(9) 7_566 .
O4 Fe5 O5 Fe1 -14.9(4) 7_566 7_566
O2 Fe5 O5 Fe1 -117.4(4) . 7_566
O23 Fe5 O5 Fe1 75.7(4) 7_566 7_566
O12 Fe5 O5 Fe1 157.4(4) . 7_566
O27 Fe5 O5 Fe1 22(2) 7_566 7_566
O4 Fe4 O6 Fe2 -58(12) . .
O1 Fe4 O6 Fe2 -5.6(4) . .
O25 Fe4 O6 Fe2 88.1(4) . .
O26 Fe4 O6 Fe2 172.1(4) . .
O3 Fe4 O6 Fe2 -94.1(4) 7_566 .
O4 Fe4 O6 Fe6 41(12) . 7_566
O1 Fe4 O6 Fe6 93.5(4) . 7_566
O25 Fe4 O6 Fe6 -172.8(4) . 7_566
O26 Fe4 O6 Fe6 -88.8(4) . 7_566
O3 Fe4 O6 Fe6 5.0(4) 7_566 7_566
O11 Fe2 O6 Fe4 114(2) . .
O29 Fe2 O6 Fe4 -97.2(4) . .
O1 Fe2 O6 Fe4 5.7(4) . .
O8 Fe2 O6 Fe4 173.4(4) . .
O7 Fe2 O6 Fe4 86.5(4) . .
O11 Fe2 O6 Fe6 17(2) . 7_566
O29 Fe2 O6 Fe6 165.5(4) . 7_566
O1 Fe2 O6 Fe6 -91.5(4) . 7_566
O8 Fe2 O6 Fe6 76.1(4) . 7_566
O7 Fe2 O6 Fe6 -10.8(3) . 7_566
O5 Fe3 O7 Fe6 -60(7) . 7_566
O1 Fe3 O7 Fe6 -94.5(4) . 7_566
O3 Fe3 O7 Fe6 -5.1(4) 7_566 7_566
O13 Fe3 O7 Fe6 171.3(4) . 7_566
O21 Fe3 O7 Fe6 88.8(4) 7_566 7_566
O5 Fe3 O7 Fe2 41(7) . .
O1 Fe3 O7 Fe2 6.0(4) . .
O3 Fe3 O7 Fe2 95.4(4) 7_566 .
O13 Fe3 O7 Fe2 -88.2(4) . .
O21 Fe3 O7 Fe2 -170.7(4) 7_566 .
O11 Fe2 O7 Fe3 96.9(4) . .
O29 Fe2 O7 Fe3 -117(3) . .
O1 Fe2 O7 Fe3 -6.2(4) . .
O8 Fe2 O7 Fe3 -172.1(4) . .
O6 Fe2 O7 Fe3 -87.9(4) . .
O11 Fe2 O7 Fe6 -164.1(4) . 7_566
O29 Fe2 O7 Fe6 -18(3) . 7_566
O1 Fe2 O7 Fe6 92.7(4) . 7_566
O8 Fe2 O7 Fe6 -73.2(4) . 7_566
O6 Fe2 O7 Fe6 11.0(3) . 7_566
O9 C1 O8 Fe2 -4(3) . .
C2 C1 O8 Fe2 170.5(11) . .
O11 Fe2 O8 C1 130.8(15) . .
O29 Fe2 O8 C1 -133.4(15) . .
O1 Fe2 O8 C1 -3(2) . .
O6 Fe2 O8 C1 -40.1(14) . .
O7 Fe2 O8 C1 40.4(14) . .
O8 C1 O9 Fe6 6(2) . 7_566
C2 C1 O9 Fe6 -168.8(10) . 7_566
O11 C6 O10 Dy1 12(3) . .
C7 C6 O10 Dy1 -166.1(12) . .
O28 Dy1 O10 C6 -72.0(17) . .
O31 Dy1 O10 C6 -139.9(16) . .
O15 Dy1 O10 C6 165.7(17) . .
O2 Dy1 O10 C6 91.5(17) . .
O12 Dy1 O10 C6 93.2(17) . .
O24 Dy1 O10 C6 -41.8(19) . .
O1 Dy1 O10 C6 11.0(16) . .
O10 C6 O11 Fe2 -3(2) . .
C7 C6 O11 Fe2 175.0(10) . .
O29 Fe2 O11 C6 76.1(14) . .
O1 Fe2 O11 C6 -29.1(14) . .
O8 Fe2 O11 C6 165.9(13) . .
O6 Fe2 O11 C6 -135(2) . .
O7 Fe2 O11 C6 -108.2(13) . .
O13 C11 O12 Fe5 73.3(15) . .
C12 C11 O12 Fe5 -109.0(13) . .
O13 C11 O12 Dy1 -61.3(17) . .
C12 C11 O12 Dy1 116.4(13) . .
O4 Fe5 O12 C11 -19(2) 7_566 .
O5 Fe5 O12 C11 -54.2(10) . .
O2 Fe5 O12 C11 -158.3(10) . .
O23 Fe5 O12 C11 39.1(10) 7_566 .
O27 Fe5 O12 C11 118.0(10) 7_566 .
Fe1 Fe5 O12 C11 -35.8(11) 7_566 .
O4 Fe5 O12 Dy1 126.5(15) 7_566 .
O5 Fe5 O12 Dy1 91.4(4) . .
O2 Fe5 O12 Dy1 -12.7(3) . .
O23 Fe5 O12 Dy1 -175.3(4) 7_566 .
O27 Fe5 O12 Dy1 -96.4(4) 7_566 .
Fe1 Fe5 O12 Dy1 109.8(3) 7_566 .
O28 Dy1 O12 C11 -1.1(14) . .
O31 Dy1 O12 C11 -141.6(11) . .
O15 Dy1 O12 C11 -107.6(12) . .
O10 Dy1 O12 C11 -25.8(11) . .
O2 Dy1 O12 C11 153.0(12) . .
O24 Dy1 O12 C11 119.7(11) . .
O1 Dy1 O12 C11 56.5(11) . .
O28 Dy1 O12 Fe5 -143.1(5) . .
O31 Dy1 O12 Fe5 76.5(6) . .
O15 Dy1 O12 Fe5 110.4(5) . .
O10 Dy1 O12 Fe5 -167.8(4) . .
O2 Dy1 O12 Fe5 11.1(3) . .
O24 Dy1 O12 Fe5 -22.3(5) . .
O1 Dy1 O12 Fe5 -85.5(3) . .
O12 C11 O13 Fe3 -17.1(18) . .
C12 C11 O13 Fe3 165.2(10) . .
O5 Fe3 O13 C11 -32.3(11) . .
O1 Fe3 O13 C11 66.4(11) . .
O3 Fe3 O13 C11 162.2(16) 7_566 .
O7 Fe3 O13 C11 145.2(11) . .
O21 Fe3 O13 C11 -125.7(11) 7_566 .
O15 C16 O14 Dy2 -4(4) . .
C17 C16 O14 Dy2 178.9(14) . .
O17 Dy2 O14 C16 160(2) . .
O19 Dy2 O14 C16 -137(2) . .
O30 Dy2 O14 C16 -79(2) . .
O20 Dy2 O14 C16 -44(2) . .
O2 Dy2 O14 C16 15(2) . .
O27 Dy2 O14 C16 84(2) 7_566 .
O3 Dy2 O14 C16 100(2) . .
O14 C16 O15 Dy1 13(3) . .
C17 C16 O15 Dy1 -169.9(12) . .
O28 Dy1 O15 C16 122.5(16) . .
O31 Dy1 O15 C16 56.3(17) . .
O10 Dy1 O15 C16 -172.3(17) . .
O2 Dy1 O15 C16 -28.7(17) . .
O12 Dy1 O15 C16 -96.5(17) . .
O24 Dy1 O15 C16 31.2(19) . .
O1 Dy1 O15 C16 -124.7(16) . .
O17 C21 O16 Fe6 -19(3) . .
C22 C21 O16 Fe6 163.3(12) . .
O18 Fe6 O16 C21 -59.9(15) . .
O3 Fe6 O16 C21 43.2(15) . .
O9 Fe6 O16 C21 -149.7(14) 7_566 .
O7 Fe6 O16 C21 155(3) 7_566 .
O6 Fe6 O16 C21 125.5(14) 7_566 .
O16 C21 O17 Dy2 2(3) . .
C22 C21 O17 Dy2 179.9(12) . .
O14 Dy2 O17 C21 -162.5(19) . .
O19 Dy2 O17 C21 71.2(19) . .
O30 Dy2 O17 C21 135.5(18) . .
O20 Dy2 O17 C21 46(2) . .
O2 Dy2 O17 C21 -91.7(19) . .
O27 Dy2 O17 C21 -89.1(19) 7_566 .
O3 Dy2 O17 C21 -11.4(18) . .
O19 C26 O18 Fe6 2(2) . .
C27 C26 O18 Fe6 -179.4(11) . .
O16 Fe6 O18 C26 71.4(15) . .
O3 Fe6 O18 C26 -32.0(15) . .
O9 Fe6 O18 C26 160.9(15) 7_566 .
O7 Fe6 O18 C26 -113.1(15) 7_566 .
O6 Fe6 O18 C26 -144(2) 7_566 .
O18 C26 O19 Dy2 7(3) . .
C27 C26 O19 Dy2 -171.7(11) . .
O14 Dy2 O19 C26 -138.9(17) . .
O17 Dy2 O19 C26 -71.7(17) . .
O30 Dy2 O19 C26 166.2(18) . .
O20 Dy2 O19 C26 92.6(17) . .
O2 Dy2 O19 C26 91.3(18) . .
O27 Dy2 O19 C26 -40.6(19) 7_566 .
O3 Dy2 O19 C26 13.1(17) . .
O21 C31 O20 Fe1 70.9(16) . .
C32 C31 O20 Fe1 -108.0(13) . .
O21 C31 O20 Dy2 -65.1(17) . .
C32 C31 O20 Dy2 116.0(12) . .
O4 Fe1 O20 C31 -16(2) . .
O5 Fe1 O20 C31 -53.0(10) 7_566 .
O2 Fe1 O20 C31 -158.8(11) . .
O24 Fe1 O20 C31 117.7(10) . .
O22 Fe1 O20 C31 38.0(10) . .
Fe5 Fe1 O20 C31 -34.7(11) 7_566 .
O4 Fe1 O20 Dy2 130.5(16) . .
O5 Fe1 O20 Dy2 93.9(4) 7_566 .
O2 Fe1 O20 Dy2 -11.9(3) . .
O24 Fe1 O20 Dy2 -95.4(4) . .
O22 Fe1 O20 Dy2 -175.1(4) . .
Fe5 Fe1 O20 Dy2 112.2(3) 7_566 .
O14 Dy2 O20 C31 -142.0(11) . .
O17 Dy2 O20 C31 -1.7(14) . .
O19 Dy2 O20 C31 -26.5(11) . .
O30 Dy2 O20 C31 -106.8(12) . .
O2 Dy2 O20 C31 152.6(12) . .
O27 Dy2 O20 C31 116.8(11) 7_566 .
O3 Dy2 O20 C31 57.6(12) . .
O14 Dy2 O20 Fe1 75.7(5) . .
O17 Dy2 O20 Fe1 -144.0(5) . .
O19 Dy2 O20 Fe1 -168.8(4) . .
O30 Dy2 O20 Fe1 110.9(4) . .
O2 Dy2 O20 Fe1 10.3(3) . .
O27 Dy2 O20 Fe1 -25.5(5) 7_566 .
O3 Dy2 O20 Fe1 -84.7(3) . .
O20 C31 O21 Fe3 -13.8(18) . 7_566
C32 C31 O21 Fe3 165.1(10) . 7_566
O23 C36 O22 Fe1 9.2(19) . .
C37 C36 O22 Fe1 -170.9(9) . .
O4 Fe1 O22 C36 35.8(10) . .
O5 Fe1 O22 C36 -46.0(10) 7_566 .
O2 Fe1 O22 C36 170.8(10) . .
O24 Fe1 O22 C36 124.1(10) . .
O20 Fe1 O22 C36 -134.4(10) . .
Fe5 Fe1 O22 C36 -5.1(10) 7_566 .
O22 C36 O23 Fe5 -7.5(19) . 7_566
C37 C36 O23 Fe5 172.5(9) . 7_566
O25 C41 O24 Fe1 -67.3(16) . .
C42 C41 O24 Fe1 113.8(13) . .
O25 C41 O24 Dy1 66.8(17) . .
C42 C41 O24 Dy1 -112.1(13) . .
O4 Fe1 O24 C41 53.9(10) . .
O5 Fe1 O24 C41 15(2) 7_566 .
O2 Fe1 O24 C41 158.2(11) . .
O20 Fe1 O24 C41 -117.3(10) . .
O22 Fe1 O24 C41 -36.7(10) . .
Fe5 Fe1 O24 C41 35.2(11) 7_566 .
O4 Fe1 O24 Dy1 -90.5(4) . .
O5 Fe1 O24 Dy1 -129.1(16) 7_566 .
O2 Fe1 O24 Dy1 13.8(3) . .
O20 Fe1 O24 Dy1 98.2(4) . .
O22 Fe1 O24 Dy1 178.9(4) . .
Fe5 Fe1 O24 Dy1 -109.2(3) 7_566 .
O28 Dy1 O24 C41 28.0(11) . .
O31 Dy1 O24 C41 113.1(12) . .
O15 Dy1 O24 C41 137.8(11) . .
O10 Dy1 O24 C41 -2.5(13) . .
O2 Dy1 O24 C41 -153.7(12) . .
O12 Dy1 O24 C41 -120.0(11) . .
O1 Dy1 O24 C41 -55.9(11) . .
O28 Dy1 O24 Fe1 169.5(5) . .
O31 Dy1 O24 Fe1 -105.3(5) . .
O15 Dy1 O24 Fe1 -80.7(6) . .
O10 Dy1 O24 Fe1 139.0(4) . .
O2 Dy1 O24 Fe1 -12.1(3) . .
O12 Dy1 O24 Fe1 21.6(5) . .
O1 Dy1 O24 Fe1 85.6(3) . .
O24 C41 O25 Fe4 10.3(18) . .
C42 C41 O25 Fe4 -170.8(10) . .
O4 Fe4 O25 C41 36.7(11) . .
O1 Fe4 O25 C41 -62.3(11) . .
O26 Fe4 O25 C41 131.1(11) . .
O6 Fe4 O25 C41 -142.2(11) . .
O3 Fe4 O25 C41 -152.8(16) 7_566 .
O27 C46 O26 Fe4 -6(2) . .
C47 C46 O26 Fe4 178.8(10) . .
O4 Fe4 O26 C46 -40.2(11) . .
O1 Fe4 O26 C46 148.0(15) . .
O25 Fe4 O26 C46 -134.5(11) . .
O6 Fe4 O26 C46 138.3(11) . .
O3 Fe4 O26 C46 57.5(11) 7_566 .
O26 C46 O27 Fe5 63.7(17) . 7_566
C47 C46 O27 Fe5 -121.6(12) . 7_566
O26 C46 O27 Dy2 -69.8(18) . 7_566
C47 C46 O27 Dy2 104.9(14) . 7_566
O29 C51 O28 Dy1 -3(3) . .
C52 C51 O28 Dy1 177.0(12) . .
O31 Dy1 O28 C51 -165.4(18) . .
O15 Dy1 O28 C51 134.6(17) . .
O10 Dy1 O28 C51 68.5(17) . .
O2 Dy1 O28 C51 -95.3(18) . .
O12 Dy1 O28 C51 44(2) . .
O24 Dy1 O28 C51 -92.9(18) . .
O1 Dy1 O28 C51 -13.2(17) . .
O28 C51 O29 Fe2 -7(2) . .
C52 C51 O29 Fe2 173.0(10) . .
O11 Fe2 O29 C51 -70.8(12) . .
O1 Fe2 O29 C51 34.0(13) . .
O8 Fe2 O29 C51 -161.8(12) . .
O6 Fe2 O29 C51 114.7(12) . .
O7 Fe2 O29 C51 143(3) . .
O31 C56 O30 Dy2 10(3) . .
C57 C56 O30 Dy2 -172.9(11) . .
O14 Dy2 O30 C56 58.3(14) . .
O17 Dy2 O30 C56 126.5(14) . .
O19 Dy2 O30 C56 -170.5(15) . .
O20 Dy2 O30 C56 -94.3(14) . .
O2 Dy2 O30 C56 -26.9(14) . .
O27 Dy2 O30 C56 34.3(16) 7_566 .
O3 Dy2 O30 C56 -121.0(14) . .
O30 C56 O31 Dy1 -1(4) . .
C57 C56 O31 Dy1 -177.8(17) . .
O28 Dy1 O31 C56 156(3) . .
O15 Dy1 O31 C56 -80(2) . .
O10 Dy1 O31 C56 -138(2) . .
O2 Dy1 O31 C56 13(2) . .
O12 Dy1 O31 C56 -46(3) . .
O24 Dy1 O31 C56 81(2) . .
O1 Dy1 O31 C56 101(2) . .
C3 C4 S1 C5 1.9(14) . .
C2 C5 S1 C4 -1.6(16) . .
C8 C9 S2 C10 0.8(18) . .
C7 C10 S2 C9 -1(2) . .
C13 C14 S3 C15 0.7(17) . .
C12 C15 S3 C14 1.8(18) . .
C18 C19 S4 C20 1(2) . .
C17 C20 S4 C19 -3(2) . .
C22 C25 S5 C24 0(2) . .
C23 C24 S5 C25 0(2) . .
C27 C30 S6 C29 -2.8(19) . .
C28 C29 S6 C30 2.9(18) . .
C33 C34 S7 C35 3(2) . .
C32 C35 S7 C34 -2(2) . .
C37 C40 S8 C39 1.1(16) . .
C38 C39 S8 C40 -0.2(13) . .
C43 C44 S9 C45 -0.4(19) . .
C42 C45 S9 C44 -1(2) . .
C48 C49 S10 C50 1.2(19) . .
C47 C50 S10 C49 -2(2) . .
C52 C55 S11 C54 -3.7(19) . .
C53 C54 S11 C55 1.7(17) . .
C58 C59 S12 C60 -2.9(15) . .
C57 C60 S12 C59 2.4(17) . .
